data_4114226
loop_
_publ_author_name
'Yoshihiko Yamamoto'
'Takayasu Arakawa'
'Ryuji Ogawa'
'Kenji Itoh'

_publ_section_title
;
 Ruthenium(II)-Catalyzed Selective Intramolecular [2 + 2 + 2] Alkyne
 Cyclotrimerizations
;
_journal_name_full 'Journal of the American Chemical Society'
_journal_page_first 12143
_journal_page_last 12160
_journal_paper_doi 10.1021/ja0358697
_journal_volume 125
_journal_year 2003
_chemical_formula_sum 'C20 H27 Cl O3 Ru'
_chemical_formula_weight 451.94
_chemical_name_systematic
; 
 ? 
;
_space_group_IT_number 14
_symmetry_cell_setting monoclinic
_symmetry_space_group_name_Hall '-P 2yn'
_symmetry_space_group_name_H-M 'P 1 21/n 1'
_atom_sites_solution_hydrogens geom
_atom_sites_solution_primary direct
_atom_sites_solution_secondary difmap
_audit_creation_method SHELXL-97
_cell_angle_alpha 90.00
_cell_angle_beta 98.0280(10)
_cell_angle_gamma 90.00
_cell_formula_units_Z 4
_cell_length_a 9.3721(6)
_cell_length_b 16.7911(10)
_cell_length_c 11.9364(7)
_cell_measurement_temperature 173(2)
_cell_volume 1860.0(2)
_computing_cell_refinement 'Bruker SMART'
_computing_data_collection 'Bruker SMART'
_computing_data_reduction 'Bruker SHELXTL'
_computing_molecular_graphics 'Bruker SHELXTL'
_computing_publication_material 'Bruker SHELXTL'
_computing_structure_refinement 'SHELXL-97 (Sheldrick, 1997)'
_computing_structure_solution 'SHELXS-97 (Sheldrick, 1990)'
_diffrn_ambient_temperature 173(2)
_diffrn_measured_fraction_theta_full 0.989
_diffrn_measured_fraction_theta_max 0.989
_diffrn_measurement_device_type 'CCD area detector'
_diffrn_measurement_method 'phi and omega scans'
_diffrn_radiation_monochromator graphite
_diffrn_radiation_source 'fine-focus sealed tube'
_diffrn_radiation_type MoK\a
_diffrn_radiation_wavelength 0.71073
_diffrn_reflns_av_R_equivalents 0.0481
_diffrn_reflns_av_sigmaI/netI 0.0322
_diffrn_reflns_limit_h_max 12
_diffrn_reflns_limit_h_min -12
_diffrn_reflns_limit_k_max 23
_diffrn_reflns_limit_k_min -22
_diffrn_reflns_limit_l_max 16
_diffrn_reflns_limit_l_min -10
_diffrn_reflns_number 14172
_diffrn_reflns_theta_full 29.16
_diffrn_reflns_theta_max 29.16
_diffrn_reflns_theta_min 2.11
_exptl_absorpt_coefficient_mu 1.003
_exptl_absorpt_correction_T_max 1.000000
_exptl_absorpt_correction_T_min 0.791321
_exptl_absorpt_correction_type empirical
_exptl_crystal_colour colorless
_exptl_crystal_density_diffrn 1.614
_exptl_crystal_description plate
_exptl_crystal_F_000 928
_exptl_crystal_size_max 0.1
_exptl_crystal_size_mid 0.2
_exptl_crystal_size_min 0.4
_refine_diff_density_max 1.631
_refine_diff_density_min -0.749
_refine_diff_density_rms 0.107
_refine_ls_extinction_method none
_refine_ls_goodness_of_fit_ref 1.077
_refine_ls_hydrogen_treatment mixed
_refine_ls_matrix_type full
_refine_ls_number_parameters 239
_refine_ls_number_reflns 4955
_refine_ls_number_restraints 0
_refine_ls_restrained_S_all 1.077
_refine_ls_R_factor_all 0.0344
_refine_ls_R_factor_gt 0.0318
_refine_ls_shift/su_max 0.002
_refine_ls_shift/su_mean 0.000
_refine_ls_structure_factor_coef Fsqd
_refine_ls_weighting_details 'calc w=1/[\s^2^(Fo^2^)+(0.0506P)^2^+1.0314P] where P=(Fo^2^+2Fc^2^)/3'
_refine_ls_weighting_scheme calc
_refine_ls_wR_factor_gt 0.0855
_refine_ls_wR_factor_ref 0.0871
_reflns_number_gt 4567
_reflns_number_total 4955
_reflns_threshold_expression >2sigma(I)
_cod_data_source_file ja0358697si20030501_064533_1.cif
_cod_data_source_block Complex(27)
_cod_database_code 4114226

loop_
_symmetry_equiv_pos_as_xyz
'x, y, z'
'-x+1/2, y+1/2, -z+1/2'
'-x, -y, -z'
'x-1/2, -y-1/2, z-1/2'

loop_
_atom_site_label
_atom_site_type_symbol
_atom_site_fract_x
_atom_site_fract_y
_atom_site_fract_z
_atom_site_U_iso_or_equiv
_atom_site_adp_type
_atom_site_occupancy
_atom_site_symmetry_multiplicity
_atom_site_calc_flag
_atom_site_refinement_flags
_atom_site_disorder_assembly
_atom_site_disorder_group
Ru1 Ru 0.335482(16) 0.223082(8) 0.611268(12) 0.01618(7) Uani 1 1 d . . .
C1 C 0.2558(2) 0.28113(11) 0.45179(19) 0.0214(4) Uani 1 1 d . . .
C2 C 0.1537(2) 0.29255(13) 0.52894(18) 0.0215(4) Uani 1 1 d . . .
C3 C 0.1028(2) 0.21506(12) 0.55809(18) 0.0201(4) Uani 1 1 d . . .
C4 C 0.1742(2) 0.15618(12) 0.49812(16) 0.0202(4) Uani 1 1 d . . .
C5 C 0.2683(2) 0.19698(12) 0.43199(16) 0.0204(4) Uani 1 1 d . . .
C6 C 0.3353(3) 0.34562(13) 0.3996(2) 0.0297(5) Uani 1 1 d . . .
H6A H 0.2806 0.3618 0.3292 0.045 Uiso 1 1 calc R . .
H6B H 0.4275 0.3260 0.3861 0.045 Uiso 1 1 calc R . .
H6C H 0.3485 0.3904 0.4500 0.045 Uiso 1 1 calc R . .
C7 C 0.1052(2) 0.37122(13) 0.5686(2) 0.0286(4) Uani 1 1 d . . .
H7A H 0.1869 0.4057 0.5860 0.043 Uiso 1 1 calc R . .
H7B H 0.0599 0.3636 0.6352 0.043 Uiso 1 1 calc R . .
H7C H 0.0376 0.3948 0.5102 0.043 Uiso 1 1 calc R . .
C8 C -0.0081(2) 0.19918(15) 0.63443(18) 0.0270(4) Uani 1 1 d . . .
H8A H -0.1026 0.2023 0.5916 0.041 Uiso 1 1 calc R . .
H8B H 0.0007 0.2381 0.6939 0.041 Uiso 1 1 calc R . .
H8C H 0.0066 0.1469 0.6666 0.041 Uiso 1 1 calc R . .
C9 C 0.1510(3) 0.06800(12) 0.49940(19) 0.0270(4) Uani 1 1 d . . .
H9A H 0.0901 0.0523 0.4316 0.040 Uiso 1 1 calc R . .
H9B H 0.1059 0.0539 0.5641 0.040 Uiso 1 1 calc R . .
H9C H 0.2421 0.0413 0.5034 0.040 Uiso 1 1 calc R . .
C10 C 0.3586(2) 0.15813(14) 0.35401(18) 0.0266(4) Uani 1 1 d . . .
H10A H 0.3766 0.1038 0.3766 0.040 Uiso 1 1 calc R . .
H10B H 0.4485 0.1860 0.3571 0.040 Uiso 1 1 calc R . .
H10C H 0.3087 0.1596 0.2781 0.040 Uiso 1 1 calc R . .
C11 C 0.5706(2) 0.24266(14) 0.64411(19) 0.0249(4) Uani 1 1 d . . .
H11 H 0.6333 0.2570 0.5936 0.030 Uiso 1 1 calc R . .
C12 C 0.5010(2) 0.30233(13) 0.70274(18) 0.0225(4) Uani 1 1 d . . .
H12 H 0.5183 0.3561 0.6914 0.027 Uiso 1 1 calc R . .
C13 C 0.4055(2) 0.27845(11) 0.77818(18) 0.0203(4) Uani 1 1 d . . .
C14 C 0.3755(2) 0.19693(12) 0.79639(16) 0.0203(4) Uani 1 1 d . . .
C15 C 0.4446(2) 0.13825(11) 0.73910(17) 0.0218(4) Uani 1 1 d . . .
C16 C 0.5425(2) 0.16156(13) 0.66410(17) 0.0234(4) Uani 1 1 d . . .
C17 C 0.3138(2) 0.32793(13) 0.84466(18) 0.0252(4) Uani 1 1 d . . .
H17A H 0.3724 0.3540 0.9075 0.030 Uiso 1 1 calc R . .
H17B H 0.2618 0.3682 0.7970 0.030 Uiso 1 1 calc R . .
C18 C 0.2666(2) 0.19230(14) 0.87709(18) 0.0267(4) Uani 1 1 d . . .
H18A H 0.1881 0.1569 0.8484 0.032 Uiso 1 1 calc R . .
H18B H 0.3107 0.1732 0.9506 0.032 Uiso 1 1 calc R . .
C19 C 0.5951(3) 0.08726(14) 0.6134(2) 0.0323(5) Uani 1 1 d . . .
H19A H 0.5945 0.0934 0.5325 0.039 Uiso 1 1 calc R . .
H19B H 0.6920 0.0742 0.6481 0.039 Uiso 1 1 calc R . .
C20 C 0.4363(3) 0.04888(13) 0.7373(2) 0.0315(5) Uani 1 1 d . . .
H20A H 0.4927 0.0263 0.8040 0.038 Uiso 1 1 calc R . .
H20B H 0.3373 0.0310 0.7335 0.038 Uiso 1 1 calc R . .
Cl1 Cl 0.43516(8) 0.50598(3) 0.70008(6) 0.03929(15) Uani 1 1 d . . .
O1 O 0.2158(2) 0.27258(10) 0.88475(16) 0.0327(4) Uani 1 1 d . . .
O2 O 0.4951(2) 0.02718(10) 0.63674(16) 0.0377(4) Uani 1 1 d . . .
O3 O 0.1921(3) 0.05891(15) 0.0628(3) 0.0614(7) Uani 1 1 d . A 1
H23 H 0.155(4) 0.042(2) 0.001(3) 0.041(9) Uiso 1 1 d . . .
H22 H 0.136(5) 0.036(3) 0.091(4) 0.077(15) Uiso 1 1 d . . .

loop_
_atom_site_aniso_label
_atom_site_aniso_U_11
_atom_site_aniso_U_22
_atom_site_aniso_U_33
_atom_site_aniso_U_23
_atom_site_aniso_U_13
_atom_site_aniso_U_12
Ru1 0.01722(10) 0.01572(10) 0.01630(10) -0.00024(5) 0.00485(6) -0.00072(5)
C1 0.0223(10) 0.0216(10) 0.0203(10) 0.0018(7) 0.0029(8) -0.0018(7)
C2 0.0209(9) 0.0229(9) 0.0203(9) -0.0019(7) 0.0019(7) -0.0022(7)
C3 0.0173(9) 0.0239(9) 0.0193(9) -0.0008(7) 0.0031(7) -0.0008(7)
C4 0.0194(8) 0.0231(9) 0.0184(8) -0.0019(7) 0.0039(7) -0.0015(7)
C5 0.0225(9) 0.0226(9) 0.0163(9) -0.0011(7) 0.0038(7) -0.0004(7)
C6 0.0356(12) 0.0271(10) 0.0273(10) 0.0077(8) 0.0075(9) -0.0060(9)
C7 0.0287(10) 0.0243(10) 0.0323(11) -0.0031(8) 0.0024(9) 0.0051(8)
C8 0.0232(10) 0.0364(11) 0.0232(10) -0.0025(9) 0.0095(8) -0.0020(9)
C9 0.0319(11) 0.0199(9) 0.0298(11) -0.0034(8) 0.0064(9) -0.0056(8)
C10 0.0281(10) 0.0319(11) 0.0214(9) -0.0033(8) 0.0091(8) 0.0018(8)
C11 0.0194(9) 0.0306(10) 0.0256(10) 0.0005(8) 0.0063(8) -0.0031(8)
C12 0.0217(9) 0.0207(9) 0.0239(10) 0.0002(8) -0.0006(8) -0.0041(7)
C13 0.0216(9) 0.0192(9) 0.0198(9) -0.0032(6) 0.0016(8) 0.0002(7)
C14 0.0223(9) 0.0213(9) 0.0173(9) 0.0013(7) 0.0027(7) -0.0006(7)
C15 0.0257(9) 0.0173(8) 0.0220(9) 0.0008(7) 0.0021(7) 0.0021(7)
C16 0.0204(9) 0.0271(10) 0.0226(9) -0.0022(8) 0.0030(7) 0.0044(8)
C17 0.0284(10) 0.0237(10) 0.0235(9) -0.0045(8) 0.0040(8) 0.0028(8)
C18 0.0291(10) 0.0315(11) 0.0209(9) 0.0015(8) 0.0083(8) -0.0015(9)
C19 0.0305(11) 0.0334(12) 0.0333(12) -0.0077(9) 0.0056(9) 0.0104(9)
C20 0.0410(13) 0.0177(9) 0.0356(12) 0.0015(8) 0.0040(10) 0.0035(9)
Cl1 0.0557(4) 0.0241(3) 0.0427(3) 0.0004(2) 0.0230(3) 0.0036(2)
O1 0.0299(9) 0.0353(9) 0.0359(10) -0.0049(7) 0.0156(7) 0.0015(6)
O2 0.0466(10) 0.0245(8) 0.0427(10) -0.0086(7) 0.0080(8) 0.0062(7)
O3 0.0802(18) 0.0503(13) 0.0597(16) -0.0010(12) 0.0314(15) -0.0183(13)

loop_
_atom_type_symbol
_atom_type_description
_atom_type_scat_dispersion_real
_atom_type_scat_dispersion_imag
_atom_type_scat_source
C C 0.0033 0.0016 'International Tables Vol C Tables 4.2.6.8 and 6.1.1.4'
H H 0.0000 0.0000 'International Tables Vol C Tables 4.2.6.8 and 6.1.1.4'
O O 0.0106 0.0060 'International Tables Vol C Tables 4.2.6.8 and 6.1.1.4'
Cl Cl 0.1484 0.1585 'International Tables Vol C Tables 4.2.6.8 and 6.1.1.4'
Ru Ru -1.2594 0.8363 'International Tables Vol C Tables 4.2.6.8 and 6.1.1.4'

loop_
_geom_angle_atom_site_label_1
_geom_angle_atom_site_label_2
_geom_angle_atom_site_label_3
_geom_angle
C1 Ru1 C2 38.34(8)
C1 Ru1 C3 64.37(8)
C2 Ru1 C3 38.60(7)
C1 Ru1 C5 38.53(7)
C2 Ru1 C5 64.33(8)
C3 Ru1 C5 64.22(8)
C1 Ru1 C4 64.37(7)
C2 Ru1 C4 64.42(8)
C3 Ru1 C4 38.36(7)
C5 Ru1 C4 38.30(7)
C1 Ru1 C11 107.50(8)
C2 Ru1 C11 134.23(8)
C3 Ru1 C11 171.82(8)
C5 Ru1 C11 110.32(8)
C4 Ru1 C11 140.47(8)
C1 Ru1 C16 129.73(8)
C2 Ru1 C16 167.74(8)
C3 Ru1 C16 148.56(7)
C5 Ru1 C16 107.85(8)
C4 Ru1 C16 116.03(8)
C11 Ru1 C16 37.31(8)
C1 Ru1 C12 107.08(8)
C2 Ru1 C12 110.51(8)
C3 Ru1 C12 141.41(8)
C5 Ru1 C12 133.55(8)
C4 Ru1 C12 171.22(8)
C11 Ru1 C12 37.76(8)
C16 Ru1 C12 67.25(8)
C1 Ru1 C13 128.44(8)
C2 Ru1 C13 107.19(8)
C3 Ru1 C13 116.43(8)
C5 Ru1 C13 166.58(8)
C4 Ru1 C13 149.60(8)
C11 Ru1 C13 67.32(8)
C16 Ru1 C13 78.54(8)
C12 Ru1 C13 37.24(8)
C1 Ru1 C15 162.53(8)
C2 Ru1 C15 154.79(8)
C3 Ru1 C15 120.18(8)
C5 Ru1 C15 125.68(8)
C4 Ru1 C15 107.79(7)
C11 Ru1 C15 67.81(8)
C16 Ru1 C15 37.39(8)
C12 Ru1 C15 79.83(8)
C13 Ru1 C15 66.56(7)
C1 Ru1 C14 160.68(8)
C2 Ru1 C14 124.30(8)
C3 Ru1 C14 107.33(8)
C5 Ru1 C14 156.03(8)
C4 Ru1 C14 121.02(7)
C11 Ru1 C14 80.09(8)
C16 Ru1 C14 66.82(7)
C12 Ru1 C14 67.70(8)
C13 Ru1 C14 37.25(7)
C15 Ru1 C14 36.79(7)
C2 C1 C5 108.30(17)
C2 C1 C6 125.94(19)
C5 C1 C6 125.8(2)
C2 C1 Ru1 71.08(12)
C5 C1 Ru1 71.23(11)
C6 C1 Ru1 123.91(16)
C1 C2 C3 107.88(18)
C1 C2 C7 125.62(19)
C3 C2 C7 126.47(19)
C1 C2 Ru1 70.59(12)
C3 C2 Ru1 70.92(12)
C7 C2 Ru1 125.60(15)
C4 C3 C2 107.90(18)
C4 C3 C8 126.16(18)
C2 C3 C8 125.92(19)
C4 C3 Ru1 70.93(11)
C2 C3 Ru1 70.48(12)
C8 C3 Ru1 125.61(15)
C5 C4 C3 108.01(17)
C5 C4 C9 125.33(18)
C3 C4 C9 126.62(18)
C5 C4 Ru1 70.76(11)
C3 C4 Ru1 70.71(11)
C9 C4 Ru1 126.11(15)
C4 C5 C1 107.91(17)
C4 C5 C10 125.38(19)
C1 C5 C10 126.68(19)
C4 C5 Ru1 70.93(11)
C1 C5 Ru1 70.24(12)
C10 C5 Ru1 125.89(15)
C16 C11 C12 118.95(19)
C16 C11 Ru1 71.46(12)
C12 C11 Ru1 71.30(12)
C13 C12 C11 119.05(19)
C13 C12 Ru1 71.41(12)
C11 C12 Ru1 70.94(12)
C12 C13 C14 121.83(18)
C12 C13 C17 129.84(18)
C14 C13 C17 108.21(19)
C12 C13 Ru1 71.35(12)
C14 C13 Ru1 72.11(11)
C17 C13 Ru1 126.09(15)
C15 C14 C13 119.07(18)
C15 C14 C18 132.54(19)
C13 C14 C18 108.37(18)
C15 C14 Ru1 71.46(11)
C13 C14 Ru1 70.64(12)
C18 C14 Ru1 127.61(14)
C14 C15 C16 119.59(18)
C14 C15 C20 132.8(2)
C16 C15 C20 107.60(18)
C14 C15 Ru1 71.75(11)
C16 C15 Ru1 70.62(11)
C20 C15 Ru1 127.61(15)
C11 C16 C15 121.50(18)
C11 C16 C19 130.8(2)
C15 C16 C19 107.58(19)
C11 C16 Ru1 71.23(12)
C15 C16 Ru1 71.99(11)
C19 C16 Ru1 126.73(15)
O1 C17 C13 104.99(17)
O1 C18 C14 104.69(17)
O2 C19 C16 104.30(18)
O2 C20 C15 103.91(19)
C17 O1 C18 110.66(17)
C19 O2 C20 108.81(17)

loop_
_geom_bond_atom_site_label_1
_geom_bond_atom_site_label_2
_geom_bond_distance
Ru1 C1 2.176(2)
Ru1 C2 2.182(2)
Ru1 C3 2.188(2)
Ru1 C5 2.1890(19)
Ru1 C4 2.1913(19)
Ru1 C11 2.208(2)
Ru1 C16 2.211(2)
Ru1 C12 2.213(2)
Ru1 C13 2.213(2)
Ru1 C15 2.229(2)
Ru1 C14 2.2326(19)
C1 C2 1.431(3)
C1 C5 1.440(3)
C1 C6 1.499(3)
C2 C3 1.445(3)
C2 C7 1.495(3)
C3 C4 1.439(3)
C3 C8 1.499(3)
C4 C5 1.437(3)
C4 C9 1.497(3)
C5 C10 1.493(3)
C11 C16 1.413(3)
C11 C12 1.430(3)
C12 C13 1.413(3)
C13 C14 1.420(3)
C13 C17 1.500(3)
C14 C15 1.408(3)
C14 C18 1.500(3)
C15 C16 1.423(3)
C15 C20 1.503(3)
C16 C19 1.500(3)
C17 O1 1.435(3)
C18 O1 1.437(3)
C19 O2 1.431(3)
C20 O2 1.436(3)
